data_1529861
loop_
_publ_author_name
'Zhu, Yuanyuan'
'Li, Xiaoyuan'
'Chen, Qiao'
'Su, Jinhuan'
'Jia, Fengjing'
'Qiu, Shuai'
'Ma, Mingxia'
'Sun, Quantao'
'Yan, Wenjin'
'Wang, Kairong'
'Wang, Rui'

_publ_section_title
;
 Highly Enantioselective Cascade Reaction Catalyzed by Squaramides: the
 Synthesis of CF3-Containing Chromanes.
;
_journal_issue 15
_journal_name_full 'Organic letters'
_journal_page_first 3826
_journal_page_last 3829
_journal_paper_doi 10.1021/acs.orglett.5b01799
_journal_volume 17
_journal_year 2015
_chemical_absolute_configuration unk
_chemical_formula_sum 'C19 H15 Br F3 N O4'
_chemical_formula_weight 458.23
_chemical_name_systematic
; 
 ? 
;
_space_group_IT_number 19
_symmetry_cell_setting orthorhombic
_symmetry_space_group_name_Hall 'P 2ac 2ab'
_symmetry_space_group_name_H-M 'P 21 21 21'
_atom_sites_solution_hydrogens geom
_atom_sites_solution_primary direct
_atom_sites_solution_secondary difmap
_audit_creation_method SHELXL-97
_cell_angle_alpha 90.00
_cell_angle_beta 90.00
_cell_angle_gamma 90.00
_cell_formula_units_Z 4
_cell_length_a 8.3159(7)
_cell_length_b 9.4678(7)
_cell_length_c 23.6499(18)
_cell_measurement_temperature 296(2)
_cell_volume 1862.0(3)
_computing_cell_refinement 'Bruker SMART'
_computing_data_collection 'Bruker SMART APEX II'
_computing_data_reduction 'Bruker SMART'
_computing_structure_refinement 'SHELXL-97 (Sheldrick, 2008)'
_computing_structure_solution 'SHELXS-97 (Sheldrick, 2008)'
_diffrn_ambient_temperature 296(2)
_diffrn_measured_fraction_theta_full 0.997
_diffrn_measured_fraction_theta_max 0.997
_diffrn_measurement_device_type 'Bruker APEX II area detector'
_diffrn_measurement_method '\w scans'
_diffrn_radiation_monochromator graphite
_diffrn_radiation_source 'fine-focus sealed tube'
_diffrn_radiation_type MoK\a
_diffrn_radiation_wavelength 0.71073
_diffrn_reflns_av_R_equivalents 0.0271
_diffrn_reflns_av_sigmaI/netI 0.0508
_diffrn_reflns_limit_h_max 9
_diffrn_reflns_limit_h_min -9
_diffrn_reflns_limit_k_max 11
_diffrn_reflns_limit_k_min -11
_diffrn_reflns_limit_l_max 19
_diffrn_reflns_limit_l_min -28
_diffrn_reflns_number 9420
_diffrn_reflns_theta_full 25.00
_diffrn_reflns_theta_max 25.00
_diffrn_reflns_theta_min 1.72
_exptl_absorpt_coefficient_mu 2.262
_exptl_absorpt_correction_T_max 0.6016
_exptl_absorpt_correction_T_min 0.5501
_exptl_absorpt_correction_type multi-scan
_exptl_absorpt_process_details SADABS
_exptl_crystal_colour colorless
_exptl_crystal_density_diffrn 1.635
_exptl_crystal_density_method 'not measured'
_exptl_crystal_description block
_exptl_crystal_F_000 920
_exptl_crystal_size_max 0.30
_exptl_crystal_size_mid 0.25
_exptl_crystal_size_min 0.25
_refine_diff_density_max 0.237
_refine_diff_density_min -0.524
_refine_diff_density_rms 0.077
_refine_ls_abs_structure_details 'Flack H D (1983), Acta Cryst. A39, 876-881'
_refine_ls_abs_structure_Flack 0.022(9)
_refine_ls_extinction_method none
_refine_ls_goodness_of_fit_ref 1.004
_refine_ls_hydrogen_treatment mixed
_refine_ls_matrix_type full
_refine_ls_number_parameters 254
_refine_ls_number_reflns 3246
_refine_ls_number_restraints 0
_refine_ls_restrained_S_all 1.004
_refine_ls_R_factor_all 0.0373
_refine_ls_R_factor_gt 0.0307
_refine_ls_shift/su_max 0.002
_refine_ls_shift/su_mean 0.000
_refine_ls_structure_factor_coef Fsqd
_refine_ls_weighting_details 'calc w=1/[\s^2^(Fo^2^)+(0.0350P)^2^+0.2055P] where P=(Fo^2^+2Fc^2^)/3'
_refine_ls_weighting_scheme calc
_refine_ls_wR_factor_gt 0.0764
_refine_ls_wR_factor_ref 0.0799
_reflns_number_gt 2869
_reflns_number_total 3246
_reflns_threshold_expression >2sigma(I)
_cod_data_source_file ol5b01799_si_003.cif
_cod_data_source_block 1
_cod_depositor_comments
;
The following automatic conversions were performed:

'_chemical_absolute_configuration' value ' unk ' changed to 'unk'
according to
/usr/data/users/saulius/crontab/automatic-downloads/current/ACS/lib/dictionaries/cif_core.dic
dictionary named 'cif_core.dic' version 2.4.2 from 2011-04-26.

'_symmetry_cell_setting' value 'Orthorhombic' changed to
'orthorhombic' according to
/usr/data/users/saulius/crontab/automatic-downloads/current/ACS/lib/dictionaries/cif_core.dic
dictionary named 'cif_core.dic' version 2.4.2 from 2011-04-26.

'_exptl_absorpt_correction_type' value 'Multi-scan' changed to
'multi-scan' according to
/usr/data/users/saulius/crontab/automatic-downloads/current/ACS/lib/dictionaries/cif_core.dic
dictionary named 'cif_core.dic' version 2.4.2 from 2011-04-26.

Automatic conversion script
Id: cif_fix_values 3271 2015-04-21 07:52:19Z andrius 
;
_cod_original_sg_symbol_H-M P2(1)2(1)2(1)
_cod_database_code 1529861

loop_
_symmetry_equiv_pos_as_xyz
'x, y, z'
'-x+1/2, -y, z+1/2'
'-x, y+1/2, -z+1/2'
'x+1/2, -y+1/2, -z'

loop_
_atom_site_label
_atom_site_type_symbol
_atom_site_fract_x
_atom_site_fract_y
_atom_site_fract_z
_atom_site_U_iso_or_equiv
_atom_site_adp_type
_atom_site_occupancy
_atom_site_symmetry_multiplicity
_atom_site_calc_flag
_atom_site_refinement_flags
Br1 Br 0.79612(4) 0.00993(4) 0.901544(15) 0.06072(14) Uani 1 1 d .
O1 O 0.2086(3) 0.3788(3) 0.91326(8) 0.0513(5) Uani 1 1 d .
O2 O 0.2025(3) 0.5898(2) 0.75990(10) 0.0538(6) Uani 1 1 d .
O3 O 0.0337(3) 0.4360(3) 0.72867(10) 0.0619(7) Uani 1 1 d .
O4 O 0.6357(3) 0.4293(2) 0.74229(10) 0.0559(6) Uani 1 1 d .
C1 C 0.6126(3) 0.1283(3) 0.90441(13) 0.0421(7) Uani 1 1 d .
C2 C 0.5327(4) 0.1457(4) 0.95457(13) 0.0531(9) Uani 1 1 d .
H2 H 0.5687 0.1005 0.9871 0.064 Uiso 1 1 calc R
C3 C 0.3982(5) 0.2311(4) 0.95639(13) 0.0544(9) Uani 1 1 d .
H3 H 0.3427 0.2433 0.9902 0.065 Uiso 1 1 calc R
C4 C 0.3463(3) 0.2983(3) 0.90791(13) 0.0413(7) Uani 1 1 d .
C5 C 0.4251(3) 0.2800(3) 0.85613(11) 0.0334(6) Uani 1 1 d .
C6 C 0.5607(4) 0.1952(3) 0.85543(12) 0.0387(7) Uani 1 1 d .
H6 H 0.6175 0.1829 0.8219 0.046 Uiso 1 1 calc R
C7 C 0.1573(3) 0.4612(3) 0.86675(11) 0.0365(6) Uani 1 1 d .
H7 H 0.2237 0.5466 0.8649 0.044 Uiso 1 1 calc R
C8 C 0.1796(3) 0.3778(3) 0.81144(11) 0.0344(6) Uani 1 1 d .
C9 C 0.3629(3) 0.3554(3) 0.80405(11) 0.0314(6) Uani 1 1 d .
H9 H 0.4128 0.4492 0.8034 0.038 Uiso 1 1 calc R
C10 C -0.0135(4) 0.5039(4) 0.88163(14) 0.0530(8) Uani 1 1 d .
C11 C 0.0832(4) 0.2427(3) 0.80847(14) 0.0475(7) Uani 1 1 d .
H11A H -0.0293 0.2650 0.8064 0.071 Uiso 1 1 calc R
H11B H 0.1035 0.1870 0.8416 0.071 Uiso 1 1 calc R
H11C H 0.1141 0.1903 0.7755 0.071 Uiso 1 1 calc R
C12 C 0.4020(3) 0.2840(3) 0.74743(11) 0.0369(7) Uani 1 1 d .
H12A H 0.4189 0.1839 0.7539 0.044 Uiso 1 1 calc R
H12B H 0.3103 0.2939 0.7224 0.044 Uiso 1 1 calc R
C13 C 0.5498(4) 0.3447(3) 0.71836(12) 0.0384(7) Uani 1 1 d .
C14 C 0.5815(4) 0.3028(3) 0.65836(13) 0.0420(7) Uani 1 1 d .
C15 C 0.4870(4) 0.2050(4) 0.63020(14) 0.0545(9) Uani 1 1 d .
H15 H 0.4018 0.1612 0.6487 0.065 Uiso 1 1 calc R
C16 C 0.7101(5) 0.3648(4) 0.63076(15) 0.0619(9) Uani 1 1 d .
H16 H 0.7763 0.4280 0.6499 0.074 Uiso 1 1 calc R
C17 C 0.5207(6) 0.1725(5) 0.57364(16) 0.0751(13) Uani 1 1 d .
H17 H 0.4586 0.1065 0.5544 0.090 Uiso 1 1 calc R
C18 C 0.6471(7) 0.2394(6) 0.54667(16) 0.0832(16) Uani 1 1 d .
H18 H 0.6680 0.2197 0.5089 0.100 Uiso 1 1 calc R
C19 C 0.7400(7) 0.3326(5) 0.57450(18) 0.0851(15) Uani 1 1 d .
H19 H 0.8252 0.3759 0.5558 0.102 Uiso 1 1 calc R
F1 F -0.0163(3) 0.5862(3) 0.92709(9) 0.0746(7) Uani 1 1 d .
F2 F -0.1090(3) 0.3966(3) 0.89344(12) 0.0873(8) Uani 1 1 d .
F3 F -0.0798(3) 0.5768(3) 0.83976(10) 0.0905(8) Uani 1 1 d .
N1 N 0.1327(3) 0.4761(3) 0.76276(10) 0.0419(6) Uani 1 1 d .

loop_
_atom_site_aniso_label
_atom_site_aniso_U_11
_atom_site_aniso_U_22
_atom_site_aniso_U_33
_atom_site_aniso_U_23
_atom_site_aniso_U_13
_atom_site_aniso_U_12
Br1 0.04982(19) 0.0670(2) 0.0653(2) 0.01662(19) -0.00670(15) 0.01125(18)
O1 0.0543(12) 0.0699(14) 0.0298(10) 0.0057(10) 0.0092(10) 0.0155(13)
O2 0.0610(14) 0.0441(12) 0.0564(14) 0.0164(10) -0.0067(12) -0.0027(12)
O3 0.0628(15) 0.0729(16) 0.0501(14) 0.0030(11) -0.0243(12) 0.0012(13)
O4 0.0573(14) 0.0578(14) 0.0527(14) -0.0164(12) 0.0151(12) -0.0166(12)
C1 0.0386(15) 0.0451(16) 0.0426(17) 0.0070(15) -0.0090(14) -0.0024(13)
C2 0.057(2) 0.071(2) 0.0317(17) 0.0103(16) -0.0106(15) 0.0033(18)
C3 0.060(2) 0.077(2) 0.0265(16) 0.0072(16) 0.0019(15) 0.009(2)
C4 0.0425(16) 0.0491(17) 0.0324(16) 0.0012(14) 0.0013(13) 0.0006(13)
C5 0.0353(15) 0.0367(15) 0.0283(15) 0.0008(12) -0.0005(12) -0.0042(12)
C6 0.0390(15) 0.0455(17) 0.0315(15) 0.0004(12) -0.0020(12) -0.0026(14)
C7 0.0383(14) 0.0395(15) 0.0319(15) -0.0005(12) 0.0031(12) -0.0002(11)
C8 0.0389(15) 0.0358(14) 0.0286(14) 0.0029(11) -0.0029(12) -0.0032(13)
C9 0.0369(14) 0.0304(13) 0.0269(14) 0.0013(12) -0.0001(12) -0.0019(11)
C10 0.0454(17) 0.066(2) 0.0476(17) -0.0002(19) 0.0064(13) 0.004(2)
C11 0.0482(17) 0.0432(17) 0.0511(19) 0.0002(15) 0.0032(15) -0.0121(14)
C12 0.0430(17) 0.0383(15) 0.0294(16) -0.0005(12) -0.0017(13) 0.0000(13)
C13 0.0446(17) 0.0336(15) 0.0372(16) 0.0027(13) 0.0024(13) 0.0056(13)
C14 0.0514(19) 0.0417(17) 0.0331(16) 0.0035(13) 0.0042(14) 0.0153(15)
C15 0.052(2) 0.071(2) 0.0406(19) -0.0085(17) -0.0036(16) 0.0201(18)
C16 0.078(2) 0.054(2) 0.054(2) 0.0031(17) 0.022(2) 0.008(2)
C17 0.084(3) 0.097(3) 0.044(2) -0.023(2) -0.016(2) 0.035(3)
C18 0.109(4) 0.107(4) 0.034(2) 0.000(2) 0.012(2) 0.041(3)
C19 0.112(4) 0.092(3) 0.051(2) 0.011(2) 0.037(3) 0.024(3)
F1 0.0678(13) 0.0894(15) 0.0667(14) -0.0226(12) 0.0205(11) 0.0164(13)
F2 0.0527(12) 0.0958(17) 0.113(2) -0.0156(16) 0.0329(13) -0.0177(13)
F3 0.0694(14) 0.136(2) 0.0658(14) 0.0168(14) 0.0067(12) 0.0529(15)
N1 0.0396(13) 0.0503(16) 0.0357(13) 0.0029(12) -0.0016(11) 0.0052(12)

loop_
_atom_type_symbol
_atom_type_description
_atom_type_scat_dispersion_real
_atom_type_scat_dispersion_imag
_atom_type_scat_source
C C 0.0033 0.0016 'International Tables Vol C Tables 4.2.6.8 and 6.1.1.4'
H H 0.0000 0.0000 'International Tables Vol C Tables 4.2.6.8 and 6.1.1.4'
N N 0.0061 0.0033 'International Tables Vol C Tables 4.2.6.8 and 6.1.1.4'
O O 0.0106 0.0060 'International Tables Vol C Tables 4.2.6.8 and 6.1.1.4'
F F 0.0171 0.0103 'International Tables Vol C Tables 4.2.6.8 and 6.1.1.4'
Br Br -0.2901 2.4595 'International Tables Vol C Tables 4.2.6.8 and 6.1.1.4'

loop_
_geom_angle_atom_site_label_1
_geom_angle_atom_site_label_2
_geom_angle_atom_site_label_3
_geom_angle
C4 O1 C7 118.9(2)
C2 C1 C6 121.1(3)
C2 C1 Br1 119.6(2)
C6 C1 Br1 119.4(2)
C1 C2 C3 119.4(3)
C1 C2 H2 120.3
C3 C2 H2 120.3
C4 C3 C2 119.8(3)
C4 C3 H3 120.1
C2 C3 H3 120.1
C3 C4 O1 116.0(3)
C3 C4 C5 121.5(3)
O1 C4 C5 122.4(3)
C6 C5 C4 117.6(3)
C6 C5 C9 122.8(3)
C4 C5 C9 119.5(3)
C5 C6 C1 120.5(3)
C5 C6 H6 119.7
C1 C6 H6 119.7
O1 C7 C10 104.4(2)
O1 C7 C8 110.0(2)
C10 C7 C8 116.5(2)
O1 C7 H7 108.6
C10 C7 H7 108.6
C8 C7 H7 108.6
C11 C8 N1 110.2(2)
C11 C8 C7 114.2(2)
N1 C8 C7 107.2(2)
C11 C8 C9 113.7(2)
N1 C8 C9 104.4(2)
C7 C8 C9 106.5(2)
C5 C9 C12 115.4(2)
C5 C9 C8 108.0(2)
C12 C9 C8 111.6(2)
C5 C9 H9 107.2
C12 C9 H9 107.2
C8 C9 H9 107.2
F2 C10 F3 108.0(3)
F2 C10 F1 105.6(3)
F3 C10 F1 107.0(3)
F2 C10 C7 114.0(3)
F3 C10 C7 110.7(3)
F1 C10 C7 111.1(3)
C8 C11 H11A 109.5
C8 C11 H11B 109.5
H11A C11 H11B 109.5
C8 C11 H11C 109.5
H11A C11 H11C 109.5
H11B C11 H11C 109.5
C13 C12 C9 113.5(2)
C13 C12 H12A 108.9
C9 C12 H12A 108.9
C13 C12 H12B 108.9
C9 C12 H12B 108.9
H12A C12 H12B 107.7
O4 C13 C14 120.9(3)
O4 C13 C12 120.9(3)
C14 C13 C12 118.1(3)
C16 C14 C15 119.7(3)
C16 C14 C13 118.1(3)
C15 C14 C13 122.2(3)
C14 C15 C17 119.5(4)
C14 C15 H15 120.3
C17 C15 H15 120.3
C14 C16 C19 119.8(4)
C14 C16 H16 120.1
C19 C16 H16 120.1
C18 C17 C15 119.5(4)
C18 C17 H17 120.3
C15 C17 H17 120.3
C19 C18 C17 120.8(4)
C19 C18 H18 119.6
C17 C18 H18 119.6
C18 C19 C16 120.7(4)
C18 C19 H19 119.7
C16 C19 H19 119.7
O3 N1 O2 124.0(3)
O3 N1 C8 118.8(3)
O2 N1 C8 117.1(2)

loop_
_geom_bond_atom_site_label_1
_geom_bond_atom_site_label_2
_geom_bond_distance
Br1 C1 1.894(3)
O1 C4 1.381(4)
O1 C7 1.414(3)
O2 N1 1.225(3)
O3 N1 1.214(3)
O4 C13 1.213(4)
C1 C2 1.370(5)
C1 C6 1.389(4)
C2 C3 1.380(5)
C2 H2 0.9300
C3 C4 1.380(4)
C3 H3 0.9300
C4 C5 1.400(4)
C5 C6 1.385(4)
C5 C9 1.515(4)
C6 H6 0.9300
C7 C10 1.518(4)
C7 C8 1.539(4)
C7 H7 0.9800
C8 C11 1.511(4)
C8 N1 1.531(3)
C8 C9 1.549(4)
C9 C12 1.535(4)
C9 H9 0.9800
C10 F2 1.320(4)
C10 F3 1.327(4)
C10 F1 1.328(4)
C11 H11A 0.9600
C11 H11B 0.9600
C11 H11C 0.9600
C12 C13 1.521(4)
C12 H12A 0.9700
C12 H12B 0.9700
C13 C14 1.497(4)
C14 C16 1.384(5)
C14 C15 1.385(5)
C15 C17 1.401(5)
C15 H15 0.9300
C16 C19 1.388(5)
C16 H16 0.9300
C17 C18 1.383(7)
C17 H17 0.9300
C18 C19 1.345(7)
C18 H18 0.9300
C19 H19 0.9300

loop_
_geom_torsion_atom_site_label_1
_geom_torsion_atom_site_label_2
_geom_torsion_atom_site_label_3
_geom_torsion_atom_site_label_4
_geom_torsion
C6 C1 C2 C3 0.1(5)
Br1 C1 C2 C3 -179.4(3)
C1 C2 C3 C4 -0.3(5)
C2 C3 C4 O1 178.5(3)
C2 C3 C4 C5 1.2(5)
C7 O1 C4 C3 174.0(3)
C7 O1 C4 C5 -8.7(4)
C3 C4 C5 C6 -1.9(5)
O1 C4 C5 C6 -179.0(3)
C3 C4 C5 C9 179.7(3)
O1 C4 C5 C9 2.6(4)
C4 C5 C6 C1 1.7(4)
C9 C5 C6 C1 -180.0(3)
C2 C1 C6 C5 -0.8(5)
Br1 C1 C6 C5 178.7(2)
C4 O1 C7 C10 166.2(3)
C4 O1 C7 C8 40.5(3)
O1 C7 C8 C11 61.4(3)
C10 C7 C8 C11 -57.1(4)
O1 C7 C8 N1 -176.3(2)
C10 C7 C8 N1 65.3(3)
O1 C7 C8 C9 -64.9(3)
C10 C7 C8 C9 176.6(3)
C6 C5 C9 C12 27.8(4)
C4 C5 C9 C12 -153.8(3)
C6 C5 C9 C8 153.4(3)
C4 C5 C9 C8 -28.3(3)
C11 C8 C9 C5 -69.6(3)
N1 C8 C9 C5 170.4(2)
C7 C8 C9 C5 57.1(3)
C11 C8 C9 C12 58.2(3)
N1 C8 C9 C12 -61.8(3)
C7 C8 C9 C12 -175.1(2)
O1 C7 C10 F2 -54.9(3)
C8 C7 C10 F2 66.6(4)
O1 C7 C10 F3 -176.9(3)
C8 C7 C10 F3 -55.4(4)
O1 C7 C10 F1 64.4(4)
C8 C7 C10 F1 -174.2(3)
C5 C9 C12 C13 -96.8(3)
C8 C9 C12 C13 139.5(2)
C9 C12 C13 O4 8.2(4)
C9 C12 C13 C14 -168.7(2)
O4 C13 C14 C16 -0.9(4)
C12 C13 C14 C16 176.0(3)
O4 C13 C14 C15 179.1(3)
C12 C13 C14 C15 -4.1(4)
C16 C14 C15 C17 -1.4(5)
C13 C14 C15 C17 178.6(3)
C15 C14 C16 C19 2.3(5)
C13 C14 C16 C19 -177.7(3)
C14 C15 C17 C18 -0.5(5)
C15 C17 C18 C19 1.6(6)
C17 C18 C19 C16 -0.7(7)
C14 C16 C19 C18 -1.3(6)
C11 C8 N1 O3 -1.9(4)
C7 C8 N1 O3 -126.7(3)
C9 C8 N1 O3 120.5(3)
C11 C8 N1 O2 -179.7(2)
C7 C8 N1 O2 55.4(3)
C9 C8 N1 O2 -57.4(3)
